data_4073370
loop_
_publ_author_name
'Ghosh, Sushobhan'
'Mukherjee, Partha Sarathi'

_publ_section_title
;
 Self-Assembly of Metallamacrocycles via a Rigid Phosphorus Donor Linker#
;
_journal_issue 14
_journal_name_full Organometallics
_journal_page_first 3362
_journal_paper_doi 10.1021/om700296k
_journal_volume 26
_journal_year 2007
_chemical_absolute_configuration unk
_chemical_formula_sum 'C56 H60 N8 O12 P4 Pt2'
_chemical_formula_weight 1548.14
_chemical_name_systematic
;
 ?
;
_space_group_IT_number 106
_symmetry_space_group_name_Hall 'P 4c -2ab'
_symmetry_space_group_name_H-M 'P 42 b c'
_atom_sites_solution_hydrogens geom
_atom_sites_solution_primary direct
_atom_sites_solution_secondary difmap
_audit_conform_dict_location ftp://ftp.iucr.org/pub/cif_core.dic
_audit_conform_dict_name cif_core.dic
_audit_conform_dict_version 2.3
_audit_creation_date 2007-03-17T19:26:32-00:00
_audit_creation_method 'WinGX routine CIF_UPDATE'
_cell_angle_alpha 90
_cell_angle_beta 90
_cell_angle_gamma 90
_cell_formula_units_Z 6
_cell_length_a 32.291(3)
_cell_length_b 32.291(3)
_cell_length_c 12.6462(15)
_cell_measurement_temperature 150(2)
_cell_volume 13186(2)
_computing_structure_refinement 'SHELXL-97 (Sheldrick, 1997)'
_diffrn_ambient_temperature 150(2)
_diffrn_measured_fraction_theta_full 0.997
_diffrn_measured_fraction_theta_max 0.997
_diffrn_radiation_monochromator graphite
_diffrn_radiation_type MoK\a
_diffrn_radiation_wavelength 0.71073
_diffrn_reflns_av_R_equivalents 0.2724
_diffrn_reflns_av_unetI/netI 0.1829
_diffrn_reflns_limit_h_max 37
_diffrn_reflns_limit_h_min -38
_diffrn_reflns_limit_k_max 38
_diffrn_reflns_limit_k_min -38
_diffrn_reflns_limit_l_max 15
_diffrn_reflns_limit_l_min -15
_diffrn_reflns_number 94756
_diffrn_reflns_theta_full 25.33
_diffrn_reflns_theta_max 25.33
_diffrn_reflns_theta_min 1.99
_exptl_absorpt_coefficient_mu 3.423
_exptl_absorpt_correction_type none
_exptl_crystal_density_diffrn 1.285
_exptl_crystal_density_method 'not measured'
_exptl_crystal_F_000 5016
_refine_diff_density_max 3.273
_refine_diff_density_min -3.142
_refine_diff_density_rms 0.279
_refine_ls_abs_structure_details 'Flack H D (1983), Acta Cryst. A39, 876-881'
_refine_ls_abs_structure_Flack -10(10)
_refine_ls_extinction_method none
_refine_ls_goodness_of_fit_ref 1.244
_refine_ls_hydrogen_treatment mixed
_refine_ls_matrix_type full
_refine_ls_number_parameters 771
_refine_ls_number_reflns 11982
_refine_ls_number_restraints 1
_refine_ls_restrained_S_all 1.244
_refine_ls_R_factor_all 0.2244
_refine_ls_R_factor_gt 0.1009
_refine_ls_shift/su_max 4.757
_refine_ls_shift/su_mean 0.222
_refine_ls_structure_factor_coef Fsqd
_refine_ls_weighting_details 'calc w=1/[\s^2^(Fo^2^)+(0.1081P)^2^+0.0000P] where P=(Fo^2^+2Fc^2^)/3'
_refine_ls_weighting_scheme calc
_refine_ls_wR_factor_gt 0.2011
_refine_ls_wR_factor_ref 0.2723
_reflns_number_gt 5936
_reflns_number_total 11982
_reflns_threshold_expression >2sigma(I)
_cod_data_source_file om700296k-file001.cif
_cod_data_source_block 2d
_cod_original_cell_volume 13187(2)
_cod_database_code 4073370

loop_
_symmetry_equiv_pos_as_xyz
'x, y, z'
'-x, -y, z'
'-y, x, z+1/2'
'y, -x, z+1/2'
'-x+1/2, y+1/2, z'
'x+1/2, -y+1/2, z'
'y+1/2, x+1/2, z+1/2'
'-y+1/2, -x+1/2, z+1/2'

loop_
_atom_site_label
_atom_site_type_symbol
_atom_site_fract_x
_atom_site_fract_y
_atom_site_fract_z
_atom_site_U_iso_or_equiv
_atom_site_adp_type
_atom_site_occupancy
_atom_site_symmetry_multiplicity
_atom_site_calc_flag
_atom_site_refinement_flags
Pt1 Pt 0.64548(4) 0.04086(5) 0.50109(14) 0.0549(4) Uani 1 1 d .
Pt2 Pt 0.84690(4) 0.02055(5) 0.40126(15) 0.0605(5) Uani 1 1 d .
P2 P 0.6770(3) -0.0185(3) 0.5527(10) 0.059(3) Uani 1 1 d .
P1 P 0.6999(3) 0.0812(3) 0.5431(8) 0.051(3) Uani 1 1 d .
P3 P 0.7923(3) 0.0405(3) 0.3023(8) 0.053(3) Uani 1 1 d .
P4 P 0.8121(3) -0.0322(3) 0.4800(8) 0.055(3) Uani 1 1 d .
N1 N 0.6108(9) 0.0914(10) 0.446(2) 0.065(10) Uani 1 1 d .
N2 N 0.5909(9) 0.0095(12) 0.461(3) 0.082(13) Uani 1 1 d .
O1 O 0.9024(16) -0.1583(15) 0.062(3) 0.129(16) Uani 1 1 d .
C4 C 0.7556(13) -0.0294(11) 0.480(3) 0.056(10) Uani 1 1 d .
C2 C 0.7457(10) 0.0534(13) 0.373(3) 0.059(11) Uani 1 1 d .
C3 C 0.7332(11) -0.0194(11) 0.565(3) 0.049(10) Uani 1 1 d .
C5 C 0.6612(13) -0.0375(13) 0.678(3) 0.063(12) Uani 1 1 d .
C1 C 0.7463(12) 0.0711(10) 0.476(3) 0.053(11) Uani 1 1 d .
C7 C 0.6984(14) 0.1537(14) 0.414(4) 0.071(12) Uani 1 1 d .
C15 C 0.8231(11) -0.0375(14) 0.619(3) 0.058(11) Uani 1 1 d .
C14 C 0.7879(17) -0.1106(11) 0.415(4) 0.097(18) Uani 1 1 d .
C16 C 0.6235(14) -0.0261(10) 0.725(5) 0.101(19) Uani 1 1 d .
C11 C 0.7757(15) 0.0025(14) 0.211(3) 0.081(14) Uani 1 1 d .
C8 C 0.7142(11) 0.0742(14) 0.685(3) 0.055(11) Uani 1 1 d .
C13 C 0.8184(12) -0.0822(12) 0.415(5) 0.077(14) Uani 1 1 d .
C12 C 0.8053(18) -0.0282(17) 0.184(4) 0.093(17) Uani 1 1 d .
C9 C 0.7537(13) 0.0895(16) 0.715(3) 0.085(15) Uani 1 1 d .
C10 C 0.6859(14) 0.0628(16) 0.753(3) 0.073(14) Uani 1 1 d .
C20 C 0.6704(14) -0.101(2) 0.488(7) 0.11(2) Uani 1 1 d .
C26 C 0.8631(18) -0.125(2) 0.301(4) 0.082(15) Uani 1 1 d .
C25 C 0.833(2) -0.152(2) 0.298(4) 0.098(18) Uani 1 1 d .
C21 C 0.671(3) -0.133(4) 0.412(13) 0.24(8) Uani 1 1 d .
C29 C 0.7340(15) 0.0714(16) 0.893(5) 0.093(15) Uani 1 1 d .
C23 C 0.8573(16) -0.0886(17) 0.355(4) 0.087(15) Uani 1 1 d .
C19 C 0.6676(16) -0.0582(17) 0.461(5) 0.078(15) Uani 1 1 d .
C22 C 0.6907(12) 0.1364(12) 0.517(4) 0.070(12) Uani 1 1 d .
C27 C 0.5691(18) 0.0814(14) 0.427(5) 0.094(18) Uani 1 1 d .
C17 C 0.6892(16) -0.0650(19) 0.736(4) 0.103(19) Uani 1 1 d .
C28 C 0.6974(14) 0.0608(18) 0.861(4) 0.084(16) Uani 1 1 d .
C18 C 0.679(2) -0.078(3) 0.832(8) 0.13(3) Uani 1 1 d .
C24 C 0.797(2) -0.1484(15) 0.354(5) 0.100(19) Uani 1 1 d .
C34 C 0.8343(13) 0.0037(16) 0.675(3) 0.080(14) Uani 1 1 d .
C33 C 0.8197(16) -0.0732(15) 0.674(4) 0.077(14) Uani 1 1 d .
N4 N 0.8872(11) 0.0677(14) 0.338(4) 0.101(15) Uani 1 1 d .
N5 N 0.9036(9) 0.0051(12) 0.478(3) 0.086(12) Uani 1 1 d .
C31 C 0.9286(12) 0.0643(17) 0.368(4) 0.088(18) Uani 1 1 d .
C35 C 0.8339(14) -0.043(2) 0.835(4) 0.097(19) Uani 1 1 d .
C37 C 0.7278(18) -0.025(2) 0.079(4) 0.101(17) Uani 1 1 d .
C39 C 0.826(2) -0.0781(18) 0.781(4) 0.108(18) Uani 1 1 d .
C40 C 0.666(2) -0.047(2) 0.361(8) 0.13(3) Uani 1 1 d .
C36 C 0.7367(14) 0.0055(17) 0.152(4) 0.089(15) Uani 1 1 d .
C38 C 0.7647(16) 0.086(2) 0.824(5) 0.112(19) Uani 1 1 d .
C42 C 0.682(2) 0.2180(15) 0.479(5) 0.11(2) Uani 1 1 d .
N11 N 0.9652(6) -0.0786(6) 0.5694(19) 0.044(11) Uani 0.6 1 d P
N11A N 0.965(3) -0.115(4) 0.548(11) 0.06(5) Uani 0.3 1 d P
N11B N 1.0104(12) -0.0672(12) 0.689(3) 0.16(3) Uani 0.1 1 d P
N13 N 0.870(2) -0.155(2) 0.023(3) 0.12(2) Uani 1 1 d .
C101 C 0.9387(17) 0.019(2) 0.412(7) 0.16(3) Uani 1 1 d .
C103 C 0.649(3) -0.069(2) 0.872(5) 0.14(3) Uani 1 1 d .
C105 C 0.8043(18) 0.161(2) 0.226(4) 0.10(2) Uani 1 1 d .
C102 C 0.8035(12) 0.0860(18) 0.226(3) 0.076(15) Uani 1 1 d .
C104 C 0.7979(19) 0.1239(14) 0.271(4) 0.089(18) Uani 1 1 d .
C106 C 0.8144(17) 0.0857(17) 0.125(4) 0.096(17) Uani 1 1 d .
C108 C 0.6933(18) 0.1957(17) 0.395(5) 0.102(17) Uani 1 1 d .
C107 C 0.8391(18) 0.000(2) 0.785(5) 0.11(2) Uani 1 1 d .
C109 C 0.661(4) -0.128(3) 0.354(16) 0.26(9) Uani 1 1 d .
O21 O 0.9305(14) -0.0743(13) 0.601(4) 0.144(15) Uani 1 1 d .
C110 C 0.8254(19) 0.121(2) 0.065(4) 0.12(3) Uani 1 1 d .
C112 C 0.751(2) -0.0575(16) 0.060(4) 0.11(2) Uani 1 1 d .
C111 C 0.6792(17) 0.1639(17) 0.598(4) 0.084(15) Uani 1 1 d .
C113 C 0.792(3) -0.0614(19) 0.110(5) 0.13(3) Uani 1 1 d .
C115 C 0.818(2) 0.160(2) 0.129(8) 0.16(4) Uani 1 1 d .
C116 C 0.617(3) -0.042(3) 0.833(5) 0.16(3) Uani 1 1 d .
N10 N 0.564(2) 0.137(3) 0.676(4) 0.09(3) Uani 0.7 1 d P
N10A N 0.585(3) 0.147(4) 0.678(10) 0.04(3) Uani 0.3 1 d P
O22 O 0.5732(18) 0.1553(15) 0.587(4) 0.16(2) Uani 1 1 d .
O23 O 0.6008(16) 0.1103(17) 0.689(3) 0.17(2) Uani 1 1 d .
O29 O 0.570(2) 0.1614(14) 0.756(2) 0.16(2) Uani 1 1 d .
C119 C 0.565(2) 0.038(4) 0.419(10) 0.26(6) Uani 1 1 d .
C118 C 0.675(3) 0.204(2) 0.579(5) 0.13(3) Uani 1 1 d .
O31 O 0.857(2) -0.1256(19) -0.033(4) 0.20(3) Uani 1 1 d .
O30 O 0.8469(17) -0.189(2) 0.037(4) 0.16(2) Uani 1 1 d .
O33 O 0.982(2) -0.091(3) 0.603(8) 0.28(4) Uani 1 1 d .
O34 O 0.971(3) -0.073(3) 0.488(9) 0.27(5) Uani 1 1 d .
N25 N 0.5 0 0.6072(17) 0.79(2) Uani 1 2 d S
O51 O 0.536(3) 0.016(5) 0.645(6) 0.54(15) Uani 1 1 d .
O52 O 0.502(5) -0.040(5) 0.658(7) 0.69(19) Uani 1 1 d .
C500 C 0.6643(18) -0.096(5) 0.279(6) 0.28(8) Uani 1 1 d .
N30 N 0.691(5) -0.2276(19) 0.174(9) 0.30(8) Uani 1 1 d .
O102 O 0.699(6) -0.206(6) 0.108(17) 0.73(18) Uani 1 1 d .

loop_
_atom_site_aniso_label
_atom_site_aniso_U_11
_atom_site_aniso_U_22
_atom_site_aniso_U_33
_atom_site_aniso_U_23
_atom_site_aniso_U_13
_atom_site_aniso_U_12
Pt1 0.0498(8) 0.0672(10) 0.0477(8) -0.0019(10) -0.0016(9) -0.0017(7)
Pt2 0.0496(9) 0.0833(11) 0.0485(9) 0.0109(11) -0.0045(9) -0.0002(8)
P2 0.049(6) 0.056(7) 0.072(8) 0.001(6) 0.001(5) -0.007(5)
P1 0.056(6) 0.058(6) 0.037(6) 0.000(5) 0.001(5) -0.005(5)
P3 0.041(6) 0.084(7) 0.033(6) 0.006(5) -0.003(5) -0.002(5)
P4 0.053(5) 0.068(6) 0.043(7) 0.012(5) 0.008(5) 0.001(5)
N1 0.037(18) 0.09(2) 0.06(2) -0.020(17) -0.009(15) -0.010(17)
N2 0.029(19) 0.12(3) 0.10(3) 0.02(2) -0.022(18) 0.005(18)
O1 0.13(4) 0.18(4) 0.08(3) 0.04(3) 0.03(3) 0.03(3)
C4 0.08(3) 0.06(2) 0.03(3) 0.004(19) 0.00(2) -0.01(2)
C2 0.023(18) 0.09(3) 0.06(3) 0.01(2) -0.013(16) 0.010(19)
C3 0.03(2) 0.05(2) 0.07(3) 0.01(2) -0.014(19) -0.012(16)
C5 0.07(3) 0.06(3) 0.06(3) 0.01(2) 0.02(2) -0.01(2)
C1 0.07(2) 0.03(2) 0.06(3) -0.012(19) 0.00(2) 0.001(17)
C7 0.11(3) 0.08(3) 0.02(2) 0.00(2) 0.03(2) 0.00(3)
C15 0.04(2) 0.09(3) 0.04(2) 0.02(2) -0.039(19) -0.02(2)
C14 0.16(5) 0.03(2) 0.10(4) 0.01(2) -0.09(4) -0.01(3)
C16 0.08(3) 0.010(18) 0.21(6) -0.03(3) 0.05(4) -0.03(2)
C11 0.12(4) 0.09(3) 0.03(2) 0.00(2) 0.03(2) 0.04(3)
C8 0.03(2) 0.11(3) 0.02(2) -0.01(2) -0.014(18) -0.02(2)
C13 0.05(3) 0.05(2) 0.13(4) -0.01(3) 0.01(3) 0.00(2)
C12 0.16(5) 0.09(4) 0.04(3) 0.00(3) -0.02(3) 0.04(4)
C9 0.08(3) 0.16(5) 0.02(2) -0.02(3) 0.00(2) 0.01(3)
C10 0.07(3) 0.12(4) 0.03(3) 0.01(2) 0.02(2) -0.05(3)
C20 0.05(3) 0.12(5) 0.17(7) -0.03(5) 0.00(4) -0.03(3)
C26 0.10(4) 0.09(4) 0.05(3) -0.01(3) -0.01(3) 0.02(4)
C25 0.14(6) 0.10(5) 0.05(4) 0.00(3) 0.00(4) 0.03(4)
C21 0.07(5) 0.34(15) 0.29(15) -0.13(12) -0.08(7) -0.04(6)
C29 0.07(3) 0.13(4) 0.07(3) -0.01(4) 0.01(3) 0.00(3)
C23 0.13(4) 0.09(4) 0.05(3) -0.01(3) -0.03(3) 0.01(3)
C19 0.08(3) 0.07(4) 0.08(4) -0.03(3) -0.02(3) -0.01(3)
C22 0.08(3) 0.06(3) 0.07(3) 0.00(3) -0.04(3) -0.01(2)
C27 0.11(4) 0.05(3) 0.13(5) 0.02(3) -0.02(4) 0.00(3)
C17 0.09(4) 0.15(5) 0.07(3) 0.07(3) -0.03(3) 0.00(3)
C28 0.05(3) 0.14(5) 0.06(3) -0.02(3) 0.02(2) -0.03(3)
C18 0.10(5) 0.13(6) 0.16(9) 0.02(5) 0.01(5) 0.00(4)
C24 0.12(5) 0.05(3) 0.13(5) 0.01(3) -0.04(4) -0.03(3)
C34 0.07(3) 0.13(4) 0.04(3) -0.03(3) -0.03(2) -0.01(3)
C33 0.10(4) 0.08(3) 0.06(3) 0.01(3) -0.01(3) 0.01(3)
N4 0.05(2) 0.14(4) 0.11(4) 0.03(3) -0.01(2) 0.02(2)
N5 0.05(2) 0.12(3) 0.08(3) 0.03(2) -0.05(2) 0.001(19)
C31 0.03(2) 0.14(4) 0.09(4) 0.08(3) -0.04(2) -0.02(2)
C35 0.04(3) 0.14(6) 0.10(4) 0.04(4) 0.01(2) 0.06(3)
C37 0.14(5) 0.14(5) 0.03(3) 0.01(3) -0.03(3) 0.00(4)
C39 0.17(6) 0.09(4) 0.06(4) 0.00(3) 0.00(4) -0.02(4)
C40 0.07(4) 0.15(7) 0.18(8) -0.09(6) 0.02(5) -0.03(4)
C36 0.08(3) 0.14(4) 0.04(3) -0.01(3) -0.03(2) -0.02(3)
C38 0.06(3) 0.16(6) 0.11(4) -0.01(4) 0.01(3) -0.04(4)
C42 0.16(5) 0.06(3) 0.11(6) -0.01(3) -0.03(4) 0.02(3)
N11 0.004(11) 0.039(13) 0.089(18) 0.201(15) 0.062(11) 0.084(10)
N11A 0.03(4) 0.00(10) 0.15(8) -0.04(9) -0.06(4) 0.00(6)
N11B 0.17(3) 0.12(3) 0.19(4) 0.24(3) 0.31(4) 0.31(3)
N13 0.13(5) 0.18(6) 0.03(3) 0.01(3) 0.00(3) 0.05(5)
C101 0.08(4) 0.22(7) 0.17(7) 0.07(7) 0.03(5) -0.03(4)
C103 0.27(10) 0.07(4) 0.09(5) 0.02(3) -0.11(6) -0.04(5)
C105 0.10(5) 0.14(5) 0.05(3) 0.03(3) 0.00(3) 0.00(4)
C102 0.05(2) 0.15(5) 0.04(3) 0.01(3) 0.01(2) -0.02(3)
C104 0.15(5) 0.04(3) 0.07(4) 0.01(3) 0.00(3) -0.02(3)
C106 0.12(4) 0.12(4) 0.04(3) 0.00(3) 0.00(3) -0.05(3)
C108 0.16(5) 0.07(4) 0.07(4) 0.02(4) 0.02(4) 0.00(3)
C107 0.11(5) 0.12(5) 0.11(5) -0.03(4) -0.05(4) 0.01(4)
C109 0.26(15) 0.07(5) 0.4(3) -0.15(9) 0.00(13) 0.04(7)
O21 0.13(4) 0.14(3) 0.16(4) 0.02(3) 0.04(3) 0.03(3)
C110 0.12(5) 0.18(6) 0.08(4) 0.09(4) -0.01(3) -0.09(5)
C112 0.18(6) 0.06(3) 0.09(4) 0.02(3) -0.02(4) 0.02(4)
C111 0.13(4) 0.07(3) 0.05(3) 0.01(3) 0.01(3) -0.02(3)
C113 0.23(9) 0.11(5) 0.05(3) -0.01(3) -0.01(5) 0.03(5)
C115 0.08(4) 0.15(6) 0.24(10) 0.09(7) -0.12(6) -0.02(4)
C116 0.18(7) 0.21(7) 0.09(4) -0.03(5) 0.10(5) -0.13(6)
N10 0.11(6) 0.15(7) 0.00(3) 0.05(4) 0.02(4) 0.08(5)
N10A 0.00(5) 0.10(8) 0.03(6) -0.01(5) 0.01(4) 0.02(5)
O22 0.24(6) 0.17(4) 0.06(3) 0.01(3) -0.01(3) 0.06(4)
O23 0.21(5) 0.22(5) 0.08(3) 0.04(3) 0.07(3) 0.08(4)
O29 0.33(7) 0.15(4) 0.000(17) 0.00(2) 0.01(3) 0.09(4)
C119 0.04(4) 0.40(17) 0.33(14) -0.03(12) -0.09(7) -0.07(7)
C118 0.23(8) 0.09(5) 0.08(5) -0.01(4) 0.04(5) 0.00(5)
O31 0.31(7) 0.22(5) 0.08(3) 0.01(3) 0.01(4) 0.13(5)
O30 0.19(6) 0.23(6) 0.07(3) 0.02(3) -0.01(3) 0.04(4)
O33 0.21(8) 0.31(8) 0.33(10) -0.17(7) 0.09(7) -0.20(6)
O34 0.23(11) 0.18(10) 0.40(11) 0.04(8) 0.13(9) 0.08(8)
N25 0.256(10) 1.86(5) 0.249(12) 0 0 -0.93(2)
O51 0.25(11) 1.2(4) 0.11(5) -0.20(11) -0.05(6) 0.41(19)
O52 0.7(3) 1.1(3) 0.27(9) 0.47(15) -0.27(12) -0.8(3)
C500 0.03(3) 0.7(2) 0.12(7) -0.19(10) 0.05(4) -0.08(7)
N30 0.6(2) 0.07(4) 0.27(12) 0.02(5) 0.11(13) 0.10(7)
O102 0.7(3) 0.8(3) 0.7(3) -0.4(3) -0.6(3) 0.3(2)

loop_
_atom_type_symbol
_atom_type_description
_atom_type_scat_dispersion_real
_atom_type_scat_dispersion_imag
_atom_type_scat_source
C C 0.0033 0.0016 'International Tables Vol C Tables 4.2.6.8 and 6.1.1.4'
H H 0 0 'International Tables Vol C Tables 4.2.6.8 and 6.1.1.4'
N N 0.0061 0.0033 'International Tables Vol C Tables 4.2.6.8 and 6.1.1.4'
O O 0.0106 0.006 'International Tables Vol C Tables 4.2.6.8 and 6.1.1.4'
P P 0.1023 0.0942 'International Tables Vol C Tables 4.2.6.8 and 6.1.1.4'
Cl Cl 0.1484 0.1585 'International Tables Vol C Tables 4.2.6.8 and 6.1.1.4'
Pt Pt -1.7033 8.3905 'International Tables Vol C Tables 4.2.6.8 and 6.1.1.4'

loop_
_geom_angle_atom_site_label_1
_geom_angle_atom_site_label_2
_geom_angle_atom_site_label_3
_geom_angle
_geom_angle_site_symmetry_1
_geom_angle_site_symmetry_3
N2 Pt1 N1 81.2(13) . .
N2 Pt1 P1 173.5(11) . .
N1 Pt1 P1 92.6(9) . .
N2 Pt1 P2 92.1(11) . .
N1 Pt1 P2 173.2(9) . .
P1 Pt1 P2 94.1(4) . .
N5 Pt2 N4 79.4(14) . .
N5 Pt2 P3 172.3(11) . .
N4 Pt2 P3 93.8(10) . .
N5 Pt2 P4 92.8(10) . .
N4 Pt2 P4 172.2(10) . .
P3 Pt2 P4 94.0(4) . .
C19 P2 C5 107(3) . .
C19 P2 C3 103(2) . .
C5 P2 C3 102(2) . .
C19 P2 Pt1 111(2) . .
C5 P2 Pt1 114.9(14) . .
C3 P2 Pt1 119.0(12) . .
C1 P1 C22 103.5(19) . .
C1 P1 C8 103.2(18) . .
C22 P1 C8 109(2) . .
C1 P1 Pt1 116.5(12) . .
C22 P1 Pt1 113.3(13) . .
C8 P1 Pt1 110.4(13) . .
C11 P3 C102 106(2) . .
C11 P3 C2 103(2) . .
C102 P3 C2 104(2) . .
C11 P3 Pt2 113.8(15) . .
C102 P3 Pt2 112.0(13) . .
C2 P3 Pt2 116.5(12) . .
C15 P4 C13 110(2) . .
C15 P4 C4 101.8(16) . .
C13 P4 C4 98.9(18) . .
C15 P4 Pt2 113.7(13) . .
C13 P4 Pt2 114.2(18) . .
C4 P4 Pt2 117.1(12) . .
C27 N1 Pt1 113(3) . .
C119 N2 Pt1 107(4) . .
C3 C4 P4 123(3) . .
C1 C2 P3 122(3) . .
C4 C3 P2 118(3) . .
C16 C5 C17 119(4) . .
C16 C5 P2 122(4) . .
C17 C5 P2 119(3) . .
C2 C1 P1 120(3) . .
C108 C7 C22 121(5) . .
C33 C15 C34 121(4) . .
C33 C15 P4 125(3) . .
C34 C15 P4 114(3) . .
C13 C14 C24 115(5) . .
C5 C16 C116 115(5) . .
C12 C11 C36 120(4) . .
C12 C11 P3 116(4) . .
C36 C11 P3 123(3) . .
C10 C8 C9 124(4) . .
C10 C8 P1 120(3) . .
C9 C8 P1 116(3) . .
C14 C13 C23 122(4) . .
C14 C13 P4 121(4) . .
C23 C13 P4 117(3) . .
C11 C12 C113 118(5) . .
C8 C9 C38 117(4) . .
C8 C10 C28 118(4) . .
C19 C20 C21 124(10) . .
C19 C20 C109 103(6) . .
C21 C20 C109 22(8) . .
C23 C26 C25 119(5) . .
C24 C25 C26 123(6) . .
C109 C21 C20 117(10) . .
C28 C29 C38 122(6) . .
C26 C23 C13 119(5) . .
C40 C19 C20 120(6) . .
C40 C19 P2 116(5) . .
C20 C19 P2 123(5) . .
C111 C22 C7 117(4) . .
C111 C22 P1 122(4) . .
C7 C22 P1 121(4) . .
N1 C27 C119 110(5) . .
C18 C17 C5 119(6) . .
C29 C28 C10 122(4) . .
C103 C18 C17 123(9) . .
C25 C24 C14 121(5) . .
C107 C34 C15 114(5) . .
C15 C33 C39 126(5) . .
C31 N4 Pt2 115(3) . .
C101 N5 Pt2 109(4) . .
N4 C31 C101 111(4) . .
C39 C35 C107 124(5) . .
C112 C37 C36 125(5) . .
C35 C39 C33 116(5) . .
C19 C40 C500 107(8) . .
C37 C36 C11 118(5) . .
C29 C38 C9 117(5) . .
C108 C42 C118 127(5) . .
N11A N11 O33 68(8) . .
N11A N11 O21 101(6) . .
O33 N11 O21 120(7) . .
N11A N11 O34 87(8) . .
O33 N11 O34 120(7) . .
O21 N11 O34 118(6) . .
N11 N11A N11B 47(6) . .
N11 N11A O34 43(6) . .
N11B N11A O34 77(8) . .
N11 N11A O33 39(9) . .
N11B N11A O33 8(6) . .
O34 N11A O33 70(10) . .
N11 N11A O21 39(4) . .
N11B N11A O21 72(6) . .
O34 N11A O21 68(6) . .
O33 N11A O21 66(10) . .
N11A N11B O33 6(5) . .
N11A N11B O21 39(3) . .
O33 N11B O21 34(3) . .
N11A N11B O34 32(3) . .
O33 N11B O34 28(4) . .
O21 N11B O34 40(2) . .
O1 N13 O31 128(9) . .
O1 N13 O30 112(6) . .
O31 N13 O30 121(7) . .
N5 C101 C31 109(5) . .
C18 C103 C116 128(8) . .
C115 C105 C104 114(7) . .
C106 C102 C104 116(5) . .
C106 C102 P3 125(5) . .
C104 C102 P3 119(4) . .
C105 C104 C102 128(5) . .
C102 C106 C110 125(6) . .
C42 C108 C7 115(5) . .
C34 C107 C35 118(5) . .
C21 C109 C500 137(10) . .
C21 C109 C20 41(10) . .
C500 C109 C20 104(6) . .
N11B O21 N11 44(2) . .
N11B O21 N11A 69(5) . .
N11 O21 N11A 40(5) . .
N11B O21 O33 32(3) . .
N11 O21 O33 23(4) . .
N11A O21 O33 38(6) . .
C106 C110 C115 110(5) . .
C37 C112 C113 120(6) . .
C118 C111 C22 121(5) . .
C112 C113 C12 117(6) . .
C105 C115 C110 127(6) . .
C103 C116 C16 115(6) . .
N10A N10 O22 68(10) . .
N10A N10 O29 65(10) . .
O22 N10 O29 111(7) . .
N10A N10 O23 61(10) . .
O22 N10 O23 100(5) . .
O29 N10 O23 98(6) . .
N10 N10A O29 80(10) . .
N10 N10A O22 77(10) . .
O29 N10A O22 123(10) . .
N10 N10A O23 89(10) . .
O29 N10A O23 115(10) . .
O22 N10A O23 115(10) . .
N10A O22 N10 35(5) . .
N10A O23 N10 31(5) . .
N10A O29 N10 35(5) . .
N2 C119 C27 126(5) . .
C111 C118 C42 118(5) . .
N11B O33 N11 120(8) . .
N11B O33 N11A 166(10) . .
N11 O33 N11A 73(7) . .
N11B O33 O21 114(5) . .
N11 O33 O21 37(4) . .
N11A O33 O21 77(7) . .
N11B O33 O34 125(7) . .
N11 O33 O34 35(6) . .
N11A O33 O34 66(7) . .
O21 O33 O34 70(6) . .
N11A O34 N11 51(7) . .
N11A O34 N11B 71(7) . .
N11 O34 N11B 39(5) . .
N11A O34 O33 43(8) . .
N11 O34 O33 25(4) . .
N11B O34 O33 28(4) . .
O51 N25 O51 139(9) . 2_655
O51 N25 O52 99(7) . .
O51 N25 O52 63(7) 2_655 .
O51 N25 O52 63(7) . 2_655
O51 N25 O52 99(7) 2_655 2_655
O52 N25 O52 128(10) . 2_655
N25 O51 O52 62(4) . 2_655
N25 O52 O51 56(9) . 2_655
C109 C500 C40 104(7) . .

loop_
_geom_bond_atom_site_label_1
_geom_bond_atom_site_label_2
_geom_bond_distance
_geom_bond_site_symmetry_2
Pt1 N2 2.09(3) .
Pt1 N1 2.10(3) .
Pt1 P1 2.251(10) .
Pt1 P2 2.266(11) .
Pt2 N5 2.13(3) .
Pt2 N4 2.16(4) .
Pt2 P3 2.256(10) .
Pt2 P4 2.271(10) .
P2 C19 1.75(5) .
P2 C5 1.77(4) .
P2 C3 1.82(4) .
P1 C1 1.75(4) .
P1 C22 1.84(4) .
P1 C8 1.87(4) .
P3 C11 1.77(5) .
P3 C102 1.79(5) .
P3 C2 1.80(4) .
P4 C15 1.80(4) .
P4 C13 1.82(4) .
P4 C4 1.83(4) .
N1 C27 1.40(6) .
N2 C119 1.37(11) .
O1 N13 1.16(6) .
C4 C3 1.34(5) .
C2 C1 1.43(5) .
C5 C16 1.40(6) .
C5 C17 1.46(6) .
C7 C108 1.39(6) .
C7 C22 1.44(6) .
C15 C33 1.35(6) .
C15 C34 1.55(6) .
C14 C13 1.35(5) .
C14 C24 1.47(7) .
C16 C116 1.48(8) .
C11 C12 1.42(6) .
C11 C36 1.46(6) .
C8 C10 1.30(5) .
C8 C9 1.42(5) .
C13 C23 1.48(6) .
C12 C113 1.48(8) .
C9 C38 1.43(7) .
C10 C28 1.42(6) .
C20 C19 1.42(7) .
C20 C21 1.41(12) .
C20 C109 1.92(17) .
C26 C23 1.37(7) .
C26 C25 1.32(8) .
C25 C24 1.37(8) .
C21 C109 0.8(3) .
C29 C28 1.30(6) .
C29 C38 1.40(7) .
C19 C40 1.32(9) .
C22 C111 1.40(7) .
C27 C119 1.40(11) .
C17 C18 1.34(9) .
C18 C103 1.12(10) .
C34 C107 1.41(8) .
C33 C39 1.37(7) .
N4 C31 1.39(5) .
N5 C101 1.49(7) .
C31 C101 1.59(8) .
C35 C39 1.35(7) .
C35 C107 1.54(8) .
C37 C112 1.31(7) .
C37 C36 1.39(7) .
C40 C500 1.89(13) .
C42 C108 1.33(7) .
C42 C118 1.37(8) .
N11 N11A 1.21(16) .
N11 O33 0.79(11) .
N11 O21 1.20(5) .
N11 O34 1.05(11) .
N11A N11B 2.77(18) .
N11A O34 1.56(14) .
N11A O33 1.2(2) .
N11A O21 1.86(14) .
N11B O33 1.62(10) .
N11B O21 2.82(7) .
N11B O34 2.85(14) .
N13 O31 1.26(6) .
N13 O30 1.34(7) .
C103 C116 1.44(11) .
C105 C115 1.31(11) .
C105 C104 1.35(7) .
C102 C106 1.32(6) .
C102 C104 1.36(7) .
C106 C110 1.43(7) .
C109 C500 1.42(19) .
O21 O33 1.74(9) .
C110 C115 1.49(11) .
C112 C113 1.48(9) .
C111 C118 1.32(7) .
N10 N10A 0.76(11) .
N10 O22 1.30(7) .
N10 O29 1.30(9) .
N10 O23 1.49(7) .
N10A O29 1.19(12) .
N10A O22 1.24(13) .
N10A O23 1.30(14) .
O33 O34 1.60(12) .
N25 O51 1.36(14) .
N25 O51 1.36(14) 2_655
N25 O52 1.45(13) .
N25 O52 1.45(13) 2_655
O51 O52 1.5(2) 2_655
O52 O51 1.5(2) 2_655
N30 O102 1.1(3) .
